data_4119853
loop_
_publ_author_name
'Anant R. Kapdi'
'Adrian C. Whitwood'
'David C. Williamson'
'Jason M. Lynam'
'Michael J. Burns'
'Thomas J. Williams'
'Alan J. Reay'
'Jordan Holmes'
'Ian J. S. Fairlamb'

_publ_section_title
;
 The Elusive Structure of Pd2(dba)3. Examination by Isotopic Labeling, NMR
 Spectroscopy, and X-ray Diffraction Analysis: Synthesis and
 Characterization of Pd2(dba-Z)3 Complexes
;
_journal_name_full 'Journal of the American Chemical Society'
_journal_page_first 8388
_journal_page_last 8399
_journal_paper_doi 10.1021/ja403259c
_journal_volume 135
_journal_year 2013
_chemical_formula_moiety 'C51 H36 F6 O3 Pd2, C H2 Cl2'
_chemical_formula_sum 'C52 H38 Cl2 F6 O3 Pd2'
_chemical_formula_weight 1108.52
_chemical_name_systematic
; 
 ? 
;
_space_group_IT_number 2
_symmetry_cell_setting triclinic
_symmetry_space_group_name_Hall '-P 1'
_symmetry_space_group_name_H-M 'P -1'
_atom_sites_solution_hydrogens geom
_atom_sites_solution_primary direct
_atom_sites_solution_secondary difmap
_audit_creation_method SHELXL-97
_cell_angle_alpha 108.248(8)
_cell_angle_beta 102.070(8)
_cell_angle_gamma 94.818(8)
_cell_formula_units_Z 2
_cell_length_a 12.145(5)
_cell_length_b 12.382(5)
_cell_length_c 15.969(6)
_cell_measurement_reflns_used 2498
_cell_measurement_temperature 115(2)
_cell_measurement_theta_max 25.02
_cell_measurement_theta_min 2.48
_cell_volume 2201.2(15)
_computing_cell_refinement 'Bruker SMART'
_computing_data_collection 'Bruker SMART'
_computing_data_reduction 'Bruker SAINT'
_computing_molecular_graphics 'Bruker SHELXTL'
_computing_publication_material 'Bruker SHELXTL'
_computing_structure_refinement 'SHELXL-97 (Sheldrick, 1997)'
_computing_structure_solution 'SHELXS-97 (Sheldrick, 1990)'
_diffrn_ambient_temperature 115(2)
_diffrn_measured_fraction_theta_full 0.966
_diffrn_measured_fraction_theta_max 0.966
_diffrn_measurement_device_type 'CCD area detector'
_diffrn_measurement_method 'phi and omega scans'
_diffrn_radiation_monochromator graphite
_diffrn_radiation_source 'fine-focus sealed tube'
_diffrn_radiation_type MoK\a
_diffrn_radiation_wavelength 0.71073
_diffrn_reflns_av_R_equivalents 0.0444
_diffrn_reflns_av_sigmaI/netI 0.0948
_diffrn_reflns_limit_h_max 14
_diffrn_reflns_limit_h_min -13
_diffrn_reflns_limit_k_max 14
_diffrn_reflns_limit_k_min -13
_diffrn_reflns_limit_l_max 18
_diffrn_reflns_limit_l_min -19
_diffrn_reflns_number 12218
_diffrn_reflns_theta_full 25.33
_diffrn_reflns_theta_max 25.33
_diffrn_reflns_theta_min 1.39
_exptl_absorpt_coefficient_mu 1.009
_exptl_absorpt_correction_T_max 1.000
_exptl_absorpt_correction_T_min 0.816
_exptl_absorpt_correction_type multi-scan
_exptl_absorpt_process_details 'SADABS v2.03; (Sheldrick)'
_exptl_crystal_colour red
_exptl_crystal_density_diffrn 1.673
_exptl_crystal_description plate
_exptl_crystal_F_000 1108
_exptl_crystal_size_max 0.26
_exptl_crystal_size_mid 0.06
_exptl_crystal_size_min 0.02
_refine_diff_density_max 1.072
_refine_diff_density_min -0.997
_refine_diff_density_rms 0.181
_refine_ls_extinction_coef 0.0044(4)
_refine_ls_extinction_expression Fc^*^=kFc[1+0.001xFc^2^\l^3^/sin(2\q)]^-1/4^
_refine_ls_extinction_method SHELXL
_refine_ls_goodness_of_fit_ref 1.021
_refine_ls_hydrogen_treatment constr
_refine_ls_matrix_type full
_refine_ls_number_parameters 461
_refine_ls_number_reflns 7782
_refine_ls_number_restraints 0
_refine_ls_restrained_S_all 1.021
_refine_ls_R_factor_all 0.1010
_refine_ls_R_factor_gt 0.0552
_refine_ls_shift/su_max 0.001
_refine_ls_shift/su_mean 0.000
_refine_ls_structure_factor_coef Fsqd
_refine_ls_weighting_details 'calc w=1/[\s^2^(Fo^2^)+(0.0677P)^2^+0.0000P] where P=(Fo^2^+2Fc^2^)/3'
_refine_ls_weighting_scheme calc
_refine_ls_wR_factor_gt 0.1195
_refine_ls_wR_factor_ref 0.1424
_reflns_number_gt 5061
_reflns_number_total 7782
_reflns_threshold_expression >2sigma(I)
_cod_data_source_file ja403259c_si_002_6.cif
_cod_data_source_block ijf0428m
_cod_original_cell_volume 2201.1(15)
_cod_database_code 4119853

loop_
_symmetry_equiv_pos_as_xyz
'x, y, z'
'-x, -y, -z'

loop_
_atom_site_label
_atom_site_type_symbol
_atom_site_fract_x
_atom_site_fract_y
_atom_site_fract_z
_atom_site_U_iso_or_equiv
_atom_site_adp_type
_atom_site_occupancy
_atom_site_symmetry_multiplicity
_atom_site_calc_flag
_atom_site_refinement_flags
_atom_site_disorder_assembly
_atom_site_disorder_group
C1A C 0.4984(9) 0.3456(11) 0.3615(6) 0.031(3) Uiso 0.50 1 d PG A 1
H1A H 0.4951 0.3944 0.4199 0.037 Uiso 0.50 1 calc PR A 1
C2A C 0.4647(9) 0.3789(7) 0.2858(10) 0.034(4) Uiso 0.50 1 d PG A 1
H2A H 0.4384 0.4505 0.2924 0.040 Uiso 0.50 1 calc PR A 1
C3A C 0.4696(11) 0.3074(12) 0.2004(7) 0.040(5) Uiso 0.50 1 d PG A 1
C4A C 0.5080(12) 0.2026(11) 0.1908(6) 0.041(6) Uiso 0.50 1 d PG A 1
H4A H 0.5113 0.1537 0.1324 0.049 Uiso 0.50 1 calc PR A 1
C5A C 0.5417(11) 0.1693(8) 0.2665(10) 0.039(5) Uiso 0.50 1 d PG A 1
H5A H 0.5680 0.0977 0.2598 0.047 Uiso 0.50 1 calc PR A 1
C6A C 0.5369(9) 0.2408(12) 0.3518(7) 0.033(4) Uiso 0.50 1 d PG A 1
C7A C 0.5763(13) 0.2102(15) 0.4367(11) 0.044(4) Uiso 0.50 1 d P A 1
H7A H 0.5911 0.2703 0.4939 0.053 Uiso 0.50 1 calc PR A 1
C8A C 0.5908(11) 0.1110(14) 0.4368(12) 0.032(3) Uiso 0.50 1 d P A 1
H8A H 0.5859 0.0543 0.3794 0.039 Uiso 0.50 1 calc PR A 1
C9A C 0.6165(5) 0.0705(6) 0.5229(5) 0.0313(17) Uani 0.50 1 d P A 1
C10A C 0.6264(14) 0.1556(18) 0.6092(12) 0.053(5) Uiso 0.50 1 d P A 1
H10A H 0.6203 0.2328 0.6129 0.064 Uiso 0.50 1 calc PR A 1
C11A C 0.6432(13) 0.1302(16) 0.6807(12) 0.045(4) Uiso 0.50 1 d P A 1
H11A H 0.6582 0.0542 0.6735 0.054 Uiso 0.50 1 calc PR A 1
C12A C 0.6429(10) 0.2039(13) 0.7782(5) 0.033(4) Uiso 0.50 1 d PG A 1
C13A C 0.6176(10) 0.3153(13) 0.8003(9) 0.044(4) Uiso 0.50 1 d PG A 1
H13A H 0.6009 0.3495 0.7544 0.053 Uiso 0.50 1 calc PR A 1
C14A C 0.6166(10) 0.3766(7) 0.8893(11) 0.054(5) Uiso 0.50 1 d PG A 1
H14A H 0.5993 0.4527 0.9044 0.064 Uiso 0.50 1 calc PR A 1
C15A C 0.6409(10) 0.3265(12) 0.9564(6) 0.035(4) Uiso 0.50 1 d PG A 1
C16A C 0.6662(10) 0.2151(13) 0.9343(8) 0.035(4) Uiso 0.50 1 d PG A 1
H16A H 0.6829 0.1809 0.9801 0.042 Uiso 0.50 1 calc PR A 1
C17A C 0.6672(10) 0.1538(7) 0.8452(10) 0.040(5) Uiso 0.50 1 d PG A 1
H17A H 0.6845 0.0777 0.8301 0.048 Uiso 0.50 1 calc PR A 1
F1A F 0.440(2) 0.3462(16) 0.1347(15) 0.077(6) Uani 0.50 1 d P A 1
F2A F 0.6389(14) 0.3768(16) 1.0400(11) 0.075(4) Uani 0.50 1 d P A 1
O1A O 0.6228(8) -0.0303(9) 0.5080(7) 0.026(3) Uiso 0.50 1 d P A 1
C1B C 0.5095(9) 0.3039(11) 0.3713(4) 0.027(3) Uiso 0.50 1 d PG A 2
H1B H 0.5114 0.3302 0.4343 0.033 Uiso 0.50 1 calc PR A 2
C2B C 0.4761(9) 0.3718(7) 0.3187(8) 0.021(3) Uiso 0.50 1 d PG A 2
H2B H 0.4552 0.4445 0.3458 0.026 Uiso 0.50 1 calc PR A 2
C3B C 0.4732(9) 0.3333(9) 0.2265(8) 0.026(4) Uiso 0.50 1 d PG A 2
C4B C 0.5038(11) 0.2269(10) 0.1869(4) 0.038(5) Uiso 0.50 1 d PG A 2
H4B H 0.5018 0.2006 0.1239 0.045 Uiso 0.50 1 calc PR A 2
C5B C 0.5372(10) 0.1590(7) 0.2394(8) 0.030(4) Uiso 0.50 1 d PG A 2
H5B H 0.5581 0.0863 0.2123 0.036 Uiso 0.50 1 calc PR A 2
C6B C 0.5400(9) 0.1975(10) 0.3316(8) 0.024(3) Uiso 0.50 1 d PG A 2
C7B C 0.5781(9) 0.1275(10) 0.3884(8) 0.011(2) Uiso 0.50 1 d P A 2
H7B H 0.5911 0.0525 0.3572 0.013 Uiso 0.50 1 calc PR A 2
C8B C 0.5976(10) 0.1592(12) 0.4845(9) 0.020(3) Uiso 0.50 1 d P A 2
H8B H 0.5980 0.2361 0.5217 0.024 Uiso 0.50 1 calc PR A 2
C9B C 0.6165(5) 0.0705(6) 0.5229(5) 0.0313(17) Uani 0.50 1 d P A 2
C10B C 0.6378(9) 0.1021(11) 0.6251(8) 0.011(2) Uiso 0.50 1 d P A 2
H10B H 0.6522 0.0439 0.6512 0.013 Uiso 0.50 1 calc PR A 2
C11B C 0.6371(9) 0.2140(10) 0.6832(7) 0.012(2) Uiso 0.50 1 d P A 2
H11B H 0.6346 0.2744 0.6584 0.014 Uiso 0.50 1 calc PR A 2
C12B C 0.6399(10) 0.2426(12) 0.7808(5) 0.031(4) Uiso 0.50 1 d PG A 2
C13B C 0.6229(9) 0.3496(10) 0.8340(10) 0.028(3) Uiso 0.50 1 d PG A 2
H13B H 0.6101 0.4082 0.8081 0.034 Uiso 0.50 1 calc PR A 2
C14B C 0.6245(11) 0.3708(8) 0.9250(9) 0.043(4) Uiso 0.50 1 d PG A 2
H14B H 0.6129 0.4439 0.9614 0.052 Uiso 0.50 1 calc PR A 2
C15B C 0.6432(11) 0.2850(14) 0.9630(5) 0.051(5) Uiso 0.50 1 d PG A 2
C16B C 0.6602(11) 0.1780(11) 0.9098(10) 0.044(5) Uiso 0.50 1 d PG A 2
H16B H 0.6729 0.1194 0.9357 0.052 Uiso 0.50 1 calc PR A 2
C17B C 0.6585(11) 0.1568(7) 0.8188(9) 0.041(5) Uiso 0.50 1 d PG A 2
H17B H 0.6701 0.0837 0.7824 0.050 Uiso 0.50 1 calc PR A 2
F1B F 0.4400(18) 0.3939(13) 0.1694(12) 0.052(4) Uani 0.50 1 d P A 2
F2B F 0.6465(13) 0.3183(18) 1.0554(10) 0.089(6) Uani 0.50 1 d P A 2
O1B O 0.6198(7) -0.0310(8) 0.4755(7) 0.019(2) Uiso 0.50 1 d P A 2
C18A C 0.9563(8) 0.3585(12) 0.9058(9) 0.026(5) Uiso 0.50 1 d PG A 1
H18A H 0.8811 0.3581 0.9142 0.032 Uiso 0.50 1 calc PR A 1
C19A C 1.0441(12) 0.3477(12) 0.9727(6) 0.050(6) Uiso 0.50 1 d PG A 1
H19A H 1.0290 0.3399 1.0267 0.060 Uiso 0.50 1 calc PR A 1
C20A C 1.1542(9) 0.3482(11) 0.9605(9) 0.040(4) Uiso 0.50 1 d PG A 1
C21A C 1.1764(8) 0.3596(10) 0.8814(11) 0.032(4) Uiso 0.50 1 d PG A 1
H21A H 1.2516 0.3600 0.8731 0.039 Uiso 0.50 1 calc PR A 1
C22A C 1.0886(12) 0.3704(10) 0.8146(7) 0.034(4) Uiso 0.50 1 d PG A 1
H22A H 1.1037 0.3782 0.7606 0.041 Uiso 0.50 1 calc PR A 1
C23A C 0.9785(10) 0.3699(11) 0.8268(7) 0.035(5) Uiso 0.50 1 d PG A 1
C24A C 0.8829(12) 0.3871(12) 0.7609(10) 0.030(3) Uiso 0.50 1 d P A 1
H24A H 0.8158 0.4052 0.7802 0.036 Uiso 0.50 1 calc PR A 1
C25A C 0.8846(13) 0.3788(13) 0.6737(10) 0.032(3) Uiso 0.50 1 d P A 1
H25A H 0.9465 0.3520 0.6499 0.039 Uiso 0.50 1 calc PR A 1
C26A C 0.7926(6) 0.4107(6) 0.6179(5) 0.0365(18) Uani 0.50 1 d P A 1
C27A C 0.7931(9) 0.3972(9) 0.5222(8) 0.011(2) Uiso 0.50 1 d P A 1
H27A H 0.7283 0.4112 0.4845 0.013 Uiso 0.50 1 calc PR A 1
C28A C 0.8849(9) 0.3647(9) 0.4854(7) 0.012(2) Uiso 0.50 1 d P A 1
H28A H 0.9416 0.3365 0.5199 0.015 Uiso 0.50 1 calc PR A 1
C29A C 0.9025(11) 0.3699(11) 0.3958(5) 0.034(4) Uiso 0.50 1 d PG A 1
C30A C 1.0020(7) 0.3486(9) 0.3680(8) 0.022(3) Uiso 0.50 1 d PG A 1
H30A H 1.0658 0.3372 0.4084 0.027 Uiso 0.50 1 calc PR A 1
C31A C 1.0081(8) 0.3439(9) 0.2810(9) 0.031(3) Uiso 0.50 1 d PG A 1
H31A H 1.0761 0.3293 0.2619 0.037 Uiso 0.50 1 calc PR A 1
C32A C 0.9148(12) 0.3605(10) 0.2218(5) 0.031(3) Uiso 0.50 1 d PG A 1
C33A C 0.8153(8) 0.3818(11) 0.2497(7) 0.038(4) Uiso 0.50 1 d PG A 1
H33A H 0.7515 0.3932 0.2093 0.046 Uiso 0.50 1 calc PR A 1
C34A C 0.8092(8) 0.3865(12) 0.3367(9) 0.044(6) Uiso 0.50 1 d PG A 1
H34A H 0.7412 0.4011 0.3557 0.053 Uiso 0.50 1 calc PR A 1
F3A F 1.2376(10) 0.3355(10) 1.0217(8) 0.069(3) Uani 0.50 1 d P A 1
F4A F 0.9284(11) 0.3508(10) 0.1381(8) 0.064(3) Uani 0.50 1 d P A 1
O2A O 0.7073(9) 0.4481(10) 0.6453(8) 0.035(3) Uiso 0.50 1 d P A 1
C18B C 0.9532(16) 0.3691(18) 0.8863(15) 0.049(7) Uiso 0.50 1 d P A 2
H18B H 0.8740 0.3736 0.8747 0.059 Uiso 0.50 1 calc PR A 2
C19B C 1.0106(17) 0.3667(17) 0.9730(12) 0.050(5) Uiso 0.50 1 d P A 2
H19B H 0.9712 0.3678 1.0188 0.060 Uiso 0.50 1 calc PR A 2
C20B C 1.1244(17) 0.3628(16) 0.9872(13) 0.050(5) Uiso 0.50 1 d P A 2
C21B C 1.1819(14) 0.3584(15) 0.9229(15) 0.048(4) Uiso 0.50 1 d P A 2
H21B H 1.2614 0.3561 0.9364 0.057 Uiso 0.50 1 calc PR A 2
C22B C 1.1272(17) 0.3574(15) 0.8384(13) 0.041(4) Uiso 0.50 1 d P A 2
H22B H 1.1684 0.3514 0.7931 0.050 Uiso 0.50 1 calc PR A 2
C23B C 1.0092(18) 0.3651(15) 0.8182(11) 0.037(5) Uiso 0.50 1 d P A 2
C24B C 0.9485(11) 0.3584(12) 0.7274(9) 0.029(3) Uiso 0.50 1 d P A 2
H24B H 0.9824 0.3265 0.6786 0.035 Uiso 0.50 1 calc PR A 2
C25B C 0.8469(12) 0.3945(12) 0.7077(11) 0.028(3) Uiso 0.50 1 d P A 2
H25B H 0.8059 0.4111 0.7536 0.034 Uiso 0.50 1 calc PR A 2
C26B C 0.7926(6) 0.4107(6) 0.6179(5) 0.0365(18) Uani 0.50 1 d P A 2
C27B C 0.8560(14) 0.3800(14) 0.5478(11) 0.043(4) Uiso 0.50 1 d P A 2
H27B H 0.9281 0.3559 0.5601 0.052 Uiso 0.50 1 calc PR A 2
C28B C 0.8124(14) 0.3863(13) 0.4695(11) 0.041(4) Uiso 0.50 1 d P A 2
H28B H 0.7353 0.3983 0.4579 0.049 Uiso 0.50 1 calc PR A 2
C29B C 0.8724(9) 0.3763(11) 0.3930(6) 0.026(4) Uiso 0.50 1 d PG A 2
C30B C 0.9853(8) 0.3604(10) 0.3985(6) 0.030(4) Uiso 0.50 1 d PG A 2
H30B H 1.0314 0.3571 0.4533 0.036 Uiso 0.50 1 calc PR A 2
C31B C 1.0307(6) 0.3492(9) 0.3238(9) 0.028(3) Uiso 0.50 1 d PG A 2
H31B H 1.1078 0.3383 0.3275 0.034 Uiso 0.50 1 calc PR A 2
C32B C 0.9632(11) 0.3540(10) 0.2435(7) 0.032(3) Uiso 0.50 1 d PG A 2
C33B C 0.8503(10) 0.3699(10) 0.2381(6) 0.038(4) Uiso 0.50 1 d PG A 2
H33B H 0.8042 0.3731 0.1832 0.046 Uiso 0.50 1 calc PR A 2
C34B C 0.8049(6) 0.3810(10) 0.3128(8) 0.024(4) Uiso 0.50 1 d PG A 2
H34B H 0.7277 0.3919 0.3090 0.029 Uiso 0.50 1 calc PR A 2
F3B F 1.1863(10) 0.3678(11) 1.0705(8) 0.075(3) Uani 0.50 1 d P A 2
F4B F 1.0052(12) 0.3388(10) 0.1730(7) 0.070(3) Uani 0.50 1 d P A 2
O2B O 0.7037(9) 0.4469(10) 0.6134(8) 0.036(3) Uiso 0.50 1 d P A 2
C35A C 0.6925(10) -0.0943(9) 0.2353(8) 0.036(3) Uiso 0.50 1 d PG A 1
H35A H 0.6632 -0.1427 0.2642 0.043 Uiso 0.50 1 calc PR A 1
C36A C 0.6512(8) -0.1184(8) 0.1423(8) 0.036(4) Uiso 0.50 1 d PG A 1
H36A H 0.5938 -0.1832 0.1077 0.043 Uiso 0.50 1 calc PR A 1
C37A C 0.6940(10) -0.0477(11) 0.1001(5) 0.045(4) Uiso 0.50 1 d PG A 1
C38A C 0.7780(10) 0.0471(10) 0.1508(7) 0.043(4) Uiso 0.50 1 d PG A 1
H38A H 0.8072 0.0954 0.1219 0.052 Uiso 0.50 1 calc PR A 1
C39A C 0.8193(10) 0.0711(9) 0.2438(7) 0.053(8) Uiso 0.50 1 d PG A 1
H39A H 0.8767 0.1359 0.2785 0.064 Uiso 0.50 1 calc PR A 1
C40A C 0.7765(11) 0.0004(10) 0.2861(5) 0.022(4) Uiso 0.50 1 d PG A 1
C41A C 0.8157(10) 0.0300(11) 0.3833(8) 0.023(3) Uiso 0.50 1 d P A 1
H41A H 0.7703 -0.0060 0.4120 0.028 Uiso 0.50 1 calc PR A 1
C42A C 0.9146(11) 0.1069(11) 0.4401(9) 0.021(3) Uiso 0.50 1 d P A 1
H42A H 0.9542 0.1512 0.4134 0.025 Uiso 0.50 1 calc PR A 1
C43A C 0.9639(6) 0.1255(6) 0.5407(5) 0.0359(18) Uani 0.50 1 d P A 1
C44A C 0.9032(11) 0.0655(12) 0.5825(9) 0.023(3) Uiso 0.50 1 d P A 1
H44A H 0.8342 0.0137 0.5497 0.027 Uiso 0.50 1 calc PR A 1
C45A C 0.9484(12) 0.0854(13) 0.6732(10) 0.031(3) Uiso 0.50 1 d P A 1
H45A H 1.0127 0.1446 0.7029 0.037 Uiso 0.50 1 calc PR A 1
C46A C 0.9065(11) 0.0228(10) 0.7305(8) 0.032(4) Uiso 0.50 1 d PG A 1
C47A C 0.9535(10) 0.0626(9) 0.8240(8) 0.035(5) Uiso 0.50 1 d PG A 1
H47A H 1.0093 0.1302 0.8513 0.042 Uiso 0.50 1 calc PR A 1
C48A C 0.9188(12) 0.0035(12) 0.8775(5) 0.054(6) Uiso 0.50 1 d PG A 1
H48A H 0.9509 0.0307 0.9413 0.065 Uiso 0.50 1 calc PR A 1
C49A C 0.8372(12) -0.0954(11) 0.8375(9) 0.043(4) Uiso 0.50 1 d PG A 1
C50A C 0.7902(8) -0.1352(8) 0.7440(10) 0.043(4) Uiso 0.50 1 d PG A 1
H50A H 0.7344 -0.2028 0.7167 0.051 Uiso 0.50 1 calc PR A 1
C51A C 0.8248(10) -0.0761(10) 0.6905(5) 0.033(3) Uiso 0.50 1 d PG A 1
H51A H 0.7927 -0.1033 0.6266 0.039 Uiso 0.50 1 calc PR A 1
F5A F 0.6499(9) -0.0738(11) 0.0092(7) 0.072(3) Uani 0.50 1 d P A 1
F6A F 0.8087(14) -0.1450(16) 0.8933(11) 0.091(5) Uani 0.50 1 d P A 1
O3A O 1.0570(8) 0.1904(9) 0.5771(7) 0.024(3) Uiso 0.50 1 d P A 1
C35B C 0.7210(10) -0.0762(9) 0.2761(7) 0.036(4) Uiso 0.50 1 d PG A 2
H35B H 0.7120 -0.1038 0.3239 0.044 Uiso 0.50 1 calc PR A 2
C36B C 0.6560(8) -0.1341(7) 0.1878(8) 0.033(3) Uiso 0.50 1 d PG A 2
H36B H 0.6027 -0.2013 0.1752 0.040 Uiso 0.50 1 calc PR A 2
C37B C 0.6692(9) -0.0938(10) 0.1179(5) 0.033(3) Uiso 0.50 1 d PG A 2
C38B C 0.7472(10) 0.0045(11) 0.1363(6) 0.052(4) Uiso 0.50 1 d PG A 2
H38B H 0.7562 0.0321 0.0885 0.062 Uiso 0.50 1 calc PR A 2
C39B C 0.8121(9) 0.0625(8) 0.2246(8) 0.021(4) Uiso 0.50 1 d PG A 2
H39B H 0.8655 0.1296 0.2372 0.026 Uiso 0.50 1 calc PR A 2
C40B C 0.7990(10) 0.0221(9) 0.2945(5) 0.032(5) Uiso 0.50 1 d PG A 2
C41B C 0.8757(13) 0.0879(13) 0.3887(10) 0.032(3) Uiso 0.50 1 d P A 2
H41B H 0.9328 0.1485 0.3935 0.039 Uiso 0.50 1 calc PR A 2
C42B C 0.8700(12) 0.0684(12) 0.4640(9) 0.031(3) Uiso 0.50 1 d P A 2
H42B H 0.8075 0.0196 0.4673 0.037 Uiso 0.50 1 calc PR A 2
C43B C 0.9639(6) 0.1255(6) 0.5407(5) 0.0359(18) Uani 0.50 1 d P A 2
C44B C 0.9531(12) 0.1025(12) 0.6302(11) 0.027(3) Uiso 0.50 1 d P A 2
H44B H 1.0094 0.1456 0.6844 0.032 Uiso 0.50 1 calc PR A 2
C45B C 0.8710(12) 0.0271(12) 0.6375(10) 0.032(3) Uiso 0.50 1 d P A 2
H45B H 0.8068 -0.0052 0.5870 0.039 Uiso 0.50 1 calc PR A 2
C46B C 0.8734(11) -0.0094(11) 0.7184(6) 0.029(3) Uiso 0.50 1 d PG A 2
C47B C 0.9460(10) 0.0547(9) 0.8026(9) 0.040(6) Uiso 0.50 1 d PG A 2
H47B H 0.9990 0.1189 0.8081 0.049 Uiso 0.50 1 calc PR A 2
C48B C 0.9409(11) 0.0247(11) 0.8788(6) 0.042(5) Uiso 0.50 1 d PG A 2
H48B H 0.9905 0.0684 0.9363 0.050 Uiso 0.50 1 calc PR A 2
C49B C 0.8633(11) -0.0693(12) 0.8708(7) 0.043(4) Uiso 0.50 1 d PG A 2
C50B C 0.7907(9) -0.1334(8) 0.7866(10) 0.040(4) Uiso 0.50 1 d PG A 2
H50B H 0.7377 -0.1976 0.7811 0.048 Uiso 0.50 1 calc PR A 2
C51B C 0.7958(9) -0.1034(10) 0.7104(6) 0.033(3) Uiso 0.50 1 d PG A 2
H51B H 0.7462 -0.1471 0.6529 0.040 Uiso 0.50 1 calc PR A 2
F5B F 0.6058(9) -0.1463(12) 0.0356(7) 0.077(3) Uani 0.50 1 d P A 2
F6B F 0.8585(13) -0.1048(14) 0.9420(10) 0.075(4) Uani 0.50 1 d P A 2
O3B O 1.0468(9) 0.1898(9) 0.5448(8) 0.028(3) Uiso 0.50 1 d P A 2
Pd1 Pd 0.76585(4) 0.20376(4) 0.45682(4) 0.02566(17) Uani 1 1 d . . .
Pd2 Pd 0.81325(4) 0.20146(4) 0.66385(4) 0.02578(17) Uani 1 1 d . . .
C52 C 0.6916(6) 0.7217(7) 0.4103(6) 0.048(2) Uani 1 1 d . . .
H52A H 0.6422 0.7818 0.4200 0.057 Uiso 1 1 calc R . .
H52B H 0.7708 0.7602 0.4218 0.057 Uiso 1 1 calc R . .
Cl1 Cl 0.68586(19) 0.64730(18) 0.48780(15) 0.0550(6) Uani 1 1 d . . .
Cl2 Cl 0.64632(19) 0.6269(2) 0.29661(17) 0.0616(6) Uani 1 1 d . . .

loop_
_atom_site_aniso_label
_atom_site_aniso_U_11
_atom_site_aniso_U_22
_atom_site_aniso_U_33
_atom_site_aniso_U_23
_atom_site_aniso_U_13
_atom_site_aniso_U_12
C9A 0.005(3) 0.027(4) 0.059(5) 0.011(4) 0.008(3) -0.002(3)
F1A 0.064(9) 0.078(16) 0.115(19) 0.058(13) 0.027(12) 0.037(12)
F2A 0.065(8) 0.111(14) 0.055(10) 0.038(8) 0.012(7) 0.013(8)
C9B 0.005(3) 0.027(4) 0.059(5) 0.011(4) 0.008(3) -0.002(3)
F1B 0.057(8) 0.035(9) 0.061(10) 0.026(7) -0.010(7) 0.015(7)
F2B 0.053(8) 0.18(2) 0.025(6) 0.041(10) 0.001(5) -0.008(11)
C26A 0.033(4) 0.014(4) 0.064(5) 0.011(4) 0.018(4) 0.005(3)
F3A 0.068(8) 0.079(9) 0.052(7) 0.031(7) -0.013(6) 0.011(6)
F4A 0.092(9) 0.068(8) 0.053(7) 0.034(6) 0.038(7) 0.030(7)
C26B 0.033(4) 0.014(4) 0.064(5) 0.011(4) 0.018(4) 0.005(3)
F3B 0.063(8) 0.089(9) 0.056(8) 0.015(7) -0.005(6) 0.013(6)
F4B 0.112(11) 0.065(8) 0.039(7) 0.018(6) 0.035(7) -0.001(7)
C43A 0.023(4) 0.021(4) 0.062(5) 0.010(4) 0.013(3) 0.011(3)
F5A 0.066(7) 0.084(9) 0.042(6) 0.001(6) -0.005(5) 0.008(6)
F6A 0.085(12) 0.120(15) 0.103(13) 0.090(13) 0.018(9) 0.006(9)
C43B 0.023(4) 0.021(4) 0.062(5) 0.010(4) 0.013(3) 0.011(3)
F5B 0.056(7) 0.106(10) 0.053(7) 0.014(7) 0.003(5) 0.007(6)
F6B 0.070(10) 0.093(11) 0.070(10) 0.044(9) 0.013(7) -0.005(8)
Pd1 0.0184(3) 0.0245(3) 0.0350(3) 0.0115(3) 0.0060(2) 0.0045(2)
Pd2 0.0174(3) 0.0276(3) 0.0347(3) 0.0116(3) 0.0083(2) 0.0079(2)
C52 0.027(4) 0.033(5) 0.089(7) 0.022(5) 0.024(4) 0.009(3)
Cl1 0.0643(14) 0.0392(12) 0.0633(14) 0.0130(11) 0.0271(11) 0.0066(10)
Cl2 0.0537(13) 0.0557(15) 0.0734(16) 0.0354(13) -0.0055(11) -0.0013(11)

loop_
_atom_type_symbol
_atom_type_description
_atom_type_scat_dispersion_real
_atom_type_scat_dispersion_imag
_atom_type_scat_source
C C 0.0033 0.0016 'International Tables Vol C Tables 4.2.6.8 and 6.1.1.4'
H H 0.0000 0.0000 'International Tables Vol C Tables 4.2.6.8 and 6.1.1.4'
F F 0.0171 0.0103 'International Tables Vol C Tables 4.2.6.8 and 6.1.1.4'
Pd Pd -0.9988 1.0072 'International Tables Vol C Tables 4.2.6.8 and 6.1.1.4'
Cl Cl 0.1484 0.1585 'International Tables Vol C Tables 4.2.6.8 and 6.1.1.4'
O O 0.0106 0.0060 'International Tables Vol C Tables 4.2.6.8 and 6.1.1.4'

loop_
_geom_angle_atom_site_label_1
_geom_angle_atom_site_label_2
_geom_angle_atom_site_label_3
_geom_angle
C2A C1A C6A 120.0
C2A C1A H1A 120.0
C6A C1A H1A 120.0
C1A C2A C3A 120.0
C1A C2A H2A 120.0
C3A C2A H2A 120.0
F1A C3A C2A 115.9(14)
F1A C3A C4A 124.1(14)
C2A C3A C4A 120.0
C5A C4A C3A 120.0
C5A C4A H4A 120.0
C3A C4A H4A 120.0
C4A C5A C6A 120.0
C4A C5A H5A 120.0
C6A C5A H5A 120.0
C5A C6A C1A 120.0
C5A C6A C7A 122.0(12)
C1A C6A C7A 118.0(12)
C8A C7A C6A 124.5(17)
C8A C7A Pd1 72.6(9)
C6A C7A Pd1 107.5(9)
C8A C7A H7A 117.7
C6A C7A H7A 117.7
Pd1 C7A H7A 89.9
C7A C8A C9A 126.7(16)
C7A C8A Pd1 75.1(9)
C9A C8A Pd1 97.9(7)
C7A C8A H8A 116.7
C9A C8A H8A 116.7
Pd1 C8A H8A 97.7
O1A C9A C10A 126.7(11)
O1A C9A C8A 116.4(10)
C10A C9A C8A 116.9(11)
C11A C10A C9A 121(2)
C11A C10A Pd2 76.8(11)
C9A C10A Pd2 102.1(9)
C11A C10A H10A 119.4
C9A C10A H10A 119.4
Pd2 C10A H10A 91.1
C10A C11A C12A 129.7(19)
C10A C11A Pd2 70.7(10)
C12A C11A Pd2 103.3(10)
C10A C11A H11A 115.2
C12A C11A H11A 115.2
Pd2 C11A H11A 96.9
C13A C12A C17A 120.0
C13A C12A C11A 122.8(13)
C17A C12A C11A 117.2(13)
C12A C13A C14A 120.0
C12A C13A H13A 120.0
C14A C13A H13A 120.0
C13A C14A C15A 120.0
C13A C14A H14A 120.0
C15A C14A H14A 120.0
F2A C15A C14A 123.5(14)
F2A C15A C16A 116.4(14)
C14A C15A C16A 120.0
C17A C16A C15A 120.0
C17A C16A H16A 120.0
C15A C16A H16A 120.0
C16A C17A C12A 120.0
C16A C17A H17A 120.0
C12A C17A H17A 120.0
C2B C1B C6B 120.0
C2B C1B H1B 120.0
C6B C1B H1B 120.0
C1B C2B C3B 120.0
C1B C2B H2B 120.0
C3B C2B H2B 120.0
F1B C3B C4B 116.1(11)
F1B C3B C2B 123.9(11)
C4B C3B C2B 120.0
C3B C4B C5B 120.0
C3B C4B H4B 120.0
C5B C4B H4B 120.0
C6B C5B C4B 120.0
C6B C5B H5B 120.0
C4B C5B H5B 120.0
C5B C6B C1B 120.0
C5B C6B C7B 120.5(10)
C1B C6B C7B 119.5(10)
C8B C7B C6B 127.5(11)
C8B C7B Pd1 69.9(6)
C6B C7B Pd1 104.5(7)
C8B C7B H7B 116.2
C6B C7B H7B 116.2
Pd1 C7B H7B 96.0
C7B C8B Pd1 73.5(6)
C7B C8B H8B 121.4
Pd1 C8B H8B 93.1
C11B C10B Pd2 71.9(6)
C11B C10B H10B 118.6
Pd2 C10B H10B 100.2
C10B C11B C12B 123.6(11)
C10B C11B Pd2 71.4(6)
C12B C11B Pd2 109.7(7)
C10B C11B H11B 118.2
C12B C11B H11B 118.2
Pd2 C11B H11B 89.0
C13B C12B C17B 120.0
C13B C12B C11B 122.6(12)
C17B C12B C11B 117.3(12)
C14B C13B C12B 120.0
C14B C13B H13B 120.0
C12B C13B H13B 120.0
C13B C14B C15B 120.0
C13B C14B H14B 120.0
C15B C14B H14B 120.0
C14B C15B C16B 120.0
C14B C15B F2B 114.3(15)
C16B C15B F2B 125.7(15)
C17B C16B C15B 120.0
C17B C16B H16B 120.0
C15B C16B H16B 120.0
C16B C17B C12B 120.0
C16B C17B H17B 120.0
C12B C17B H17B 120.0
C19A C18A C23A 120.0
C19A C18A H18A 120.0
C23A C18A H18A 120.0
C18A C19A C20A 120.0
C18A C19A H19A 120.0
C20A C19A H19A 120.0
F3A C20A C21A 119.1(13)
F3A C20A C19A 120.9(13)
C21A C20A C19A 120.0
C20A C21A C22A 120.0
C20A C21A H21A 120.0
C22A C21A H21A 120.0
C23A C22A C21A 120.0
C23A C22A H22A 120.0
C21A C22A H22A 120.0
C22A C23A C18A 120.0
C22A C23A C24A 122.7(11)
C18A C23A C24A 117.3(11)
C25A C24A C23A 124.3(14)
C25A C24A Pd2 69.9(8)
C23A C24A Pd2 101.8(9)
C25A C24A H24A 117.9
C23A C24A H24A 117.9
Pd2 C24A H24A 98.5
C24A C25A C26A 120.1(14)
C24A C25A Pd2 75.0(8)
C26A C25A Pd2 103.0(8)
C24A C25A H25A 119.9
C26A C25A H25A 119.9
Pd2 C25A H25A 91.9
O2A C26A C25A 123.5(10)
O2A C26A C27A 116.9(9)
C25A C26A C27A 119.6(9)
C28A C27A C26A 122.8(10)
C28A C27A Pd1 70.5(6)
C26A C27A Pd1 101.8(6)
C28A C27A H27A 118.6
C26A C27A H27A 118.6
Pd1 C27A H27A 97.7
C27A C28A C29A 126.2(11)
C27A C28A Pd1 73.2(6)
C29A C28A Pd1 108.0(8)
C27A C28A H28A 116.9
C29A C28A H28A 116.9
Pd1 C28A H28A 88.8
C30A C29A C34A 120.0
C30A C29A C28A 123.1(10)
C34A C29A C28A 116.6(10)
C29A C30A C31A 120.0
C29A C30A H30A 120.0
C31A C30A H30A 120.0
C30A C31A C32A 120.0
C30A C31A H31A 120.0
C32A C31A H31A 120.0
F4A C32A C33A 124.6(11)
F4A C32A C31A 115.3(11)
C33A C32A C31A 120.0
C34A C33A C32A 120.0
C34A C33A H33A 120.0
C32A C33A H33A 120.0
C33A C34A C29A 120.0
C33A C34A H34A 120.0
C29A C34A H34A 120.0
C23B C18B C19B 122.2(17)
C23B C18B H18B 118.9
C19B C18B H18B 118.9
C20B C19B C18B 116.8(16)
C20B C19B H19B 121.6
C18B C19B H19B 121.6
C21B C20B F3B 117.0(19)
C21B C20B C19B 122.9(16)
F3B C20B C19B 120.1(19)
C20B C21B C22B 120.9(16)
C20B C21B H21B 119.5
C22B C21B H21B 119.5
C21B C22B C23B 120.2(15)
C21B C22B H22B 119.9
C23B C22B H22B 119.9
C18B C23B C22B 116.9(15)
C18B C23B C24B 121.9(19)
C22B C23B C24B 121.0(19)
C25B C24B C23B 124.6(15)
C25B C24B Pd2 72.4(8)
C23B C24B Pd2 110.6(10)
C25B C24B H24B 117.7
C23B C24B H24B 117.7
Pd2 C24B H24B 86.9
C24B C25B Pd2 72.4(8)
C24B C25B H25B 117.2
Pd2 C25B H25B 98.4
C28B C27B Pd1 72.3(10)
C28B C27B H27B 120.7
Pd1 C27B H27B 94.0
C27B C28B C29B 126.4(15)
C27B C28B Pd1 74.3(10)
C29B C28B Pd1 102.6(9)
C27B C28B H28B 116.8
C29B C28B H28B 116.8
Pd1 C28B H28B 93.4
C30B C29B C34B 120.0
C30B C29B C28B 124.7(10)
C34B C29B C28B 115.3(10)
C29B C30B C31B 120.0
C29B C30B H30B 120.0
C31B C30B H30B 120.0
C30B C31B C32B 120.0
C30B C31B H31B 120.0
C32B C31B H31B 120.0
F4B C32B C33B 120.5(12)
F4B C32B C31B 119.4(12)
C33B C32B C31B 120.0
C32B C33B C34B 120.0
C32B C33B H33B 120.0
C34B C33B H33B 120.0
C33B C34B C29B 120.0
C33B C34B H34B 120.0
C29B C34B H34B 120.0
C36A C35A C40A 120.0
C36A C35A H35A 120.0
C40A C35A H35A 120.0
C37A C36A C35A 120.0
C37A C36A H36A 120.0
C35A C36A H36A 120.0
F5A C37A C36A 117.8(11)
F5A C37A C38A 122.2(11)
C36A C37A C38A 120.0
C39A C38A C37A 120.0
C39A C38A H38A 120.0
C37A C38A H38A 120.0
C40A C39A C38A 120.0
C40A C39A H39A 120.0
C38A C39A H39A 120.0
C39A C40A C35A 120.0
C39A C40A C41A 119.3(10)
C35A C40A C41A 120.6(10)
C42A C41A C40A 126.4(12)
C42A C41A Pd1 70.6(7)
C40A C41A Pd1 110.3(8)
C42A C41A H41A 116.8
C40A C41A H41A 116.8
Pd1 C41A H41A 89.0
C41A C42A C43A 125.9(11)
C41A C42A Pd1 73.5(7)
C43A C42A Pd1 97.5(7)
C41A C42A H42A 117.0
C43A C42A H42A 117.0
Pd1 C42A H42A 99.7
O3A C43A C44A 126.0(10)
O3A C43A C42A 116.2(9)
C44A C43A C42A 117.8(9)
C45A C44A C43A 116.6(13)
C45A C44A Pd2 72.2(8)
C43A C44A Pd2 103.7(7)
C45A C44A H44A 121.7
C43A C44A H44A 121.7
Pd2 C44A H44A 93.7
C44A C45A C46A 126.6(14)
C44A C45A Pd2 72.9(7)
C46A C45A Pd2 100.2(8)
C44A C45A H45A 116.7
C46A C45A H45A 116.7
Pd2 C45A H45A 97.5
C47A C46A C51A 120.0
C47A C46A C45A 119.2(11)
C51A C46A C45A 120.8(11)
C46A C47A C48A 120.0
C46A C47A H47A 120.0
C48A C47A H47A 120.0
C47A C48A C49A 120.0
C47A C48A H48A 120.0
C49A C48A H48A 120.0
F6A C49A C50A 124.1(13)
F6A C49A C48A 115.9(13)
C50A C49A C48A 120.0
C51A C50A C49A 120.0
C51A C50A H50A 120.0
C49A C50A H50A 120.0
C50A C51A C46A 120.0
C50A C51A H51A 120.0
C46A C51A H51A 120.0
C36B C35B C40B 120.0
C36B C35B H35B 120.0
C40B C35B H35B 120.0
C35B C36B C37B 120.0
C35B C36B H36B 120.0
C37B C36B H36B 120.0
F5B C37B C36B 119.9(11)
F5B C37B C38B 120.1(11)
C36B C37B C38B 120.0
C39B C38B C37B 120.0
C39B C38B H38B 120.0
C37B C38B H38B 120.0
C40B C39B C38B 120.0
C40B C39B H39B 120.0
C38B C39B H39B 120.0
C39B C40B C35B 120.0
C39B C40B C41B 116.9(10)
C35B C40B C41B 123.0(10)
C42B C41B C40B 125.7(14)
C42B C41B Pd1 71.5(8)
C40B C41B Pd1 103.6(9)
C42B C41B H41B 117.2
C40B C41B H41B 117.2
Pd1 C41B H41B 95.2
C41B C42B Pd1 74.0(8)
C41B C42B H42B 122.3
Pd1 C42B H42B 92.0
C45B C44B Pd2 73.8(8)
C45B C44B H44B 116.9
Pd2 C44B H44B 96.2
C44B C45B C46B 125.3(14)
C44B C45B Pd2 71.1(8)
C46B C45B Pd2 109.2(9)
C44B C45B H45B 117.3
C46B C45B H45B 117.3
Pd2 C45B H45B 89.7
C47B C46B C51B 120.0
C47B C46B C45B 120.7(11)
C51B C46B C45B 119.1(11)
C48B C47B C46B 120.0
C48B C47B H47B 120.0
C46B C47B H47B 120.0
C49B C48B C47B 120.0
C49B C48B H48B 120.0
C47B C48B H48B 120.0
F6B C49B C48B 122.2(12)
F6B C49B C50B 117.8(12)
C48B C49B C50B 120.0
C51B C50B C49B 120.0
C51B C50B H50B 120.0
C49B C50B H50B 120.0
C50B C51B C46B 120.0
C50B C51B H51B 120.0
C46B C51B H51B 120.0
C42B Pd1 C28B 131.8(6)
C42B Pd1 C28A 107.3(5)
C28B Pd1 C28A 24.7(4)
C42B Pd1 C8A 101.3(5)
C28B Pd1 C8A 126.8(6)
C28A Pd1 C8A 150.9(5)
C42B Pd1 C41B 34.5(5)
C28B Pd1 C41B 113.3(6)
C28A Pd1 C41B 94.5(5)
C8A Pd1 C41B 112.3(6)
C42B Pd1 C27B 112.8(6)
C28B Pd1 C27B 33.4(5)
C28A Pd1 C27B 28.3(4)
C8A Pd1 C27B 131.8(6)
C41B Pd1 C27B 115.1(6)
C42B Pd1 C27A 134.9(5)
C28B Pd1 C27A 23.0(4)
C28A Pd1 C27A 36.3(4)
C8A Pd1 C27A 116.2(5)
C41B Pd1 C27A 130.8(5)
C27B Pd1 C27A 22.1(4)
C42B Pd1 C8B 109.6(5)
C28B Pd1 C8B 115.6(6)
C28A Pd1 C8B 136.0(5)
C8A Pd1 C8B 20.3(4)
C41B Pd1 C8B 129.5(6)
C27B Pd1 C8B 112.3(6)
C27A Pd1 C8B 99.6(5)
C42B Pd1 C42A 23.4(4)
C28B Pd1 C42A 111.1(5)
C28A Pd1 C42A 87.8(4)
C8A Pd1 C42A 121.2(5)
C41B Pd1 C42A 20.6(4)
C27B Pd1 C42A 101.5(6)
C27A Pd1 C42A 121.4(4)
C8B Pd1 C42A 132.5(5)
C42B Pd1 C7A 133.7(6)
C28B Pd1 C7A 94.5(6)
C28A Pd1 C7A 118.9(5)
C8A Pd1 C7A 32.4(5)
C41B Pd1 C7A 136.6(6)
C27B Pd1 C7A 106.5(6)
C27A Pd1 C7A 86.7(5)
C8B Pd1 C7A 29.3(4)
C42A Pd1 C7A 151.8(6)
C42B Pd1 C7B 111.5(5)
C28B Pd1 C7B 114.6(5)
C28A Pd1 C7B 138.6(4)
C8A Pd1 C7B 21.5(4)
C41B Pd1 C7B 109.4(5)
C27B Pd1 C7B 133.4(5)
C27A Pd1 C7B 112.5(4)
C8B Pd1 C7B 36.6(4)
C42A Pd1 C7B 125.1(4)
C7A Pd1 C7B 27.3(5)
C42B Pd1 C41A 31.8(4)
C28B Pd1 C41A 136.2(5)
C28A Pd1 C41A 118.6(4)
C8A Pd1 C41A 88.7(5)
C41B Pd1 C41A 24.1(4)
C27B Pd1 C41A 137.2(5)
C27A Pd1 C41A 154.9(4)
C8B Pd1 C41A 105.4(5)
C42A Pd1 C41A 35.9(5)
C7A Pd1 C41A 116.4(5)
C7B Pd1 C41A 89.3(4)
C10A Pd2 C10B 20.6(5)
C10A Pd2 C44B 130.7(7)
C10B Pd2 C44B 117.3(5)
C10A Pd2 C11B 30.0(5)
C10B Pd2 C11B 36.7(4)
C44B Pd2 C11B 152.6(5)
C10A Pd2 C25A 114.3(7)
C10B Pd2 C25A 134.5(5)
C44B Pd2 C25A 102.2(5)
C11B Pd2 C25A 104.9(5)
C10A Pd2 C24B 139.6(7)
C10B Pd2 C24B 156.0(5)
C44B Pd2 C24B 86.6(5)
C11B Pd2 C24B 119.4(5)
C25A Pd2 C24B 29.4(4)
C10A Pd2 C25B 104.4(7)
C10B Pd2 C25B 122.3(5)
C44B Pd2 C25B 119.1(5)
C11B Pd2 C25B 88.2(5)
C25A Pd2 C25B 19.8(4)
C24B Pd2 C25B 35.2(5)
C10A Pd2 C45B 102.8(7)
C10B Pd2 C45B 85.1(5)
C44B Pd2 C45B 35.1(5)
C11B Pd2 C45B 117.8(5)
C25A Pd2 C45B 137.2(5)
C24B Pd2 C45B 117.5(5)
C25B Pd2 C45B 152.5(5)
C10A Pd2 C11A 32.5(6)
C10B Pd2 C11A 21.2(4)
C44B Pd2 C11A 126.5(6)
C11B Pd2 C11A 26.5(5)
C25A Pd2 C11A 131.3(6)
C24B Pd2 C11A 139.9(6)
C25B Pd2 C11A 113.6(6)
C45B Pd2 C11A 91.5(6)
C10A Pd2 C45A 129.8(7)
C10B Pd2 C45A 111.3(5)
C44B Pd2 C45A 20.1(4)
C11B Pd2 C45A 139.4(5)
C25A Pd2 C45A 113.3(5)
C24B Pd2 C45A 90.5(5)
C25B Pd2 C45A 125.7(5)
C45B Pd2 C45A 27.1(5)
C11A Pd2 C45A 113.5(6)
C10A Pd2 C44A 110.4(6)
C10B Pd2 C44A 100.2(5)
C44B Pd2 C44A 21.3(4)
C11B Pd2 C44A 136.9(5)
C25A Pd2 C44A 111.2(5)
C24B Pd2 C44A 103.5(5)
C25B Pd2 C44A 130.7(5)
C45B Pd2 C44A 31.4(4)
C11A Pd2 C44A 114.6(6)
C45A Pd2 C44A 34.9(5)
C10A Pd2 C24A 117.0(6)
C10B Pd2 C24A 129.3(5)
C44B Pd2 C24A 112.0(5)
C11B Pd2 C24A 92.6(5)
C25A Pd2 C24A 35.1(5)
C24B Pd2 C24A 27.3(4)
C25B Pd2 C24A 23.0(4)
C45B Pd2 C24A 136.8(5)
C11A Pd2 C24A 112.9(6)
C45A Pd2 C24A 110.8(5)
C44A Pd2 C24A 130.5(5)
Cl2 C52 Cl1 111.3(4)
Cl2 C52 H52A 109.4
Cl1 C52 H52A 109.4
Cl2 C52 H52B 109.4
Cl1 C52 H52B 109.4
H52A C52 H52B 108.0

loop_
_geom_bond_atom_site_label_1
_geom_bond_atom_site_label_2
_geom_bond_distance
C1A C2A 1.3900
C1A C6A 1.3900
C1A H1A 0.9500
C2A C3A 1.3900
C2A H2A 0.9500
C3A F1A 1.28(2)
C3A C4A 1.3900
C4A C5A 1.3900
C4A H4A 0.9500
C5A C6A 1.3900
C5A H5A 0.9500
C6A C7A 1.512(17)
C7A C8A 1.26(2)
C7A Pd1 2.269(15)
C7A H7A 0.9500
C8A C9A 1.587(17)
C8A Pd1 2.240(14)
C8A H8A 0.9500
C9A O1A 1.207(12)
C9A C10A 1.42(2)
C10A C11A 1.26(2)
C10A Pd2 2.208(17)
C10A H10A 0.9500
C11A C12A 1.539(19)
C11A Pd2 2.279(15)
C11A H11A 0.9500
C12A C13A 1.3900
C12A C17A 1.3900
C13A C14A 1.3900
C13A H13A 0.9500
C14A C15A 1.3900
C14A H14A 0.9500
C15A F2A 1.291(19)
C15A C16A 1.3900
C16A C17A 1.3900
C16A H16A 0.9500
C17A H17A 0.9500
C1B C2B 1.3900
C1B C6B 1.3900
C1B H1B 0.9500
C2B C3B 1.3900
C2B H2B 0.9500
C3B F1B 1.37(2)
C3B C4B 1.3900
C4B C5B 1.3900
C4B H4B 0.9500
C5B C6B 1.3900
C5B H5B 0.9500
C6B C7B 1.474(13)
C7B C8B 1.422(17)
C7B Pd1 2.288(10)
C7B H7B 0.9500
C8B Pd1 2.240(11)
C8B H8B 0.9500
C10B C11B 1.407(17)
C10B Pd2 2.229(11)
C10B H10B 0.9500
C11B C12B 1.478(13)
C11B Pd2 2.236(10)
C11B H11B 0.9500
C12B C13B 1.3900
C12B C17B 1.3900
C13B C14B 1.3900
C13B H13B 0.9500
C14B C15B 1.3900
C14B H14B 0.9500
C15B C16B 1.3900
C15B F2B 1.393(16)
C16B C17B 1.3900
C16B H16B 0.9500
C17B H17B 0.9500
C18A C19A 1.3900
C18A C23A 1.3900
C18A H18A 0.9500
C19A C20A 1.3900
C19A H19A 0.9500
C20A F3A 1.310(12)
C20A C21A 1.3900
C21A C22A 1.3900
C21A H21A 0.9500
C22A C23A 1.3900
C22A H22A 0.9500
C23A C24A 1.474(16)
C24A C25A 1.37(2)
C24A Pd2 2.301(14)
C24A H24A 0.9500
C25A C26A 1.441(15)
C25A Pd2 2.237(14)
C25A H25A 0.9500
C26A O2A 1.274(13)
C26A C27A 1.485(13)
C27A C28A 1.397(15)
C27A Pd1 2.256(11)
C27A H27A 0.9500
C28A C29A 1.510(12)
C28A Pd1 2.222(11)
C28A H28A 0.9500
C29A C30A 1.3900
C29A C34A 1.3900
C30A C31A 1.3900
C30A H30A 0.9500
C31A C32A 1.3900
C31A H31A 0.9500
C32A F4A 1.351(12)
C32A C33A 1.3900
C33A C34A 1.3900
C33A H33A 0.9500
C34A H34A 0.9500
C18B C23B 1.39(3)
C18B C19B 1.42(3)
C18B H18B 0.9500
C19B C20B 1.36(3)
C19B H19B 0.9500
C20B C21B 1.35(3)
C20B F3B 1.363(19)
C21B C22B 1.37(3)
C21B H21B 0.9500
C22B C23B 1.42(2)
C22B H22B 0.9500
C23B C24B 1.46(2)
C24B C25B 1.356(19)
C24B Pd2 2.244(13)
C24B H24B 0.9500
C25B Pd2 2.244(14)
C25B H25B 0.9500
C27B C28B 1.28(2)
C27B Pd1 2.241(16)
C27B H27B 0.9500
C28B C29B 1.526(17)
C28B Pd1 2.218(15)
C28B H28B 0.9500
C29B C30B 1.3900
C29B C34B 1.3900
C30B C31B 1.3900
C30B H30B 0.9500
C31B C32B 1.3900
C31B H31B 0.9500
C32B F4B 1.300(11)
C32B C33B 1.3900
C33B C34B 1.3900
C33B H33B 0.9500
C34B H34B 0.9500
C35A C36A 1.3900
C35A C40A 1.3900
C35A H35A 0.9500
C36A C37A 1.3900
C36A H36A 0.9500
C37A F5A 1.359(12)
C37A C38A 1.3900
C38A C39A 1.3900
C38A H38A 0.9500
C39A C40A 1.3900
C39A H39A 0.9500
C40A C41A 1.442(14)
C41A C42A 1.408(19)
C41A Pd1 2.304(13)
C41A H41A 0.9500
C42A C43A 1.528(15)
C42A Pd1 2.267(12)
C42A H42A 0.9500
C43A O3A 1.242(12)
C43A C44A 1.403(14)
C44A C45A 1.372(19)
C44A Pd2 2.291(13)
C44A H44A 0.9500
C45A C46A 1.506(16)
C45A Pd2 2.283(13)
C45A H45A 0.9500
C46A C47A 1.3900
C46A C51A 1.3900
C47A C48A 1.3900
C47A H47A 0.9500
C48A C49A 1.3900
C48A H48A 0.9500
C49A F6A 1.315(16)
C49A C50A 1.3900
C50A C51A 1.3900
C50A H50A 0.9500
C51A H51A 0.9500
C35B C36B 1.3900
C35B C40B 1.3900
C35B H35B 0.9500
C36B C37B 1.3900
C36B H36B 0.9500
C37B F5B 1.303(12)
C37B C38B 1.3900
C38B C39B 1.3900
C38B H38B 0.9500
C39B C40B 1.3900
C39B H39B 0.9500
C40B C41B 1.521(17)
C41B C42B 1.31(2)
C41B Pd1 2.230(14)
C41B H41B 0.9500
C42B Pd1 2.200(13)
C42B H42B 0.9500
C44B C45B 1.357(19)
C44B Pd2 2.235(13)
C44B H44B 0.9500
C45B C46B 1.491(15)
C45B Pd2 2.268(14)
C45B H45B 0.9500
C46B C47B 1.3900
C46B C51B 1.3900
C47B C48B 1.3900
C47B H47B 0.9500
C48B C49B 1.3900
C48B H48B 0.9500
C49B F6B 1.351(16)
C49B C50B 1.3900
C50B C51B 1.3900
C50B H50B 0.9500
C51B H51B 0.9500
C52 Cl2 1.765(9)
C52 Cl1 1.767(8)
C52 H52A 0.9900
C52 H52B 0.9900

loop_
_geom_torsion_atom_site_label_1
_geom_torsion_atom_site_label_2
_geom_torsion_atom_site_label_3
_geom_torsion_atom_site_label_4
_geom_torsion
C6A C1A C2A C3A 0.0
C1A C2A C3A F1A -178.3(16)
C1A C2A C3A C4A 0.0
F1A C3A C4A C5A 178.1(17)
C2A C3A C4A C5A 0.0
C3A C4A C5A C6A 0.0
C4A C5A C6A C1A 0.0
C4A C5A C6A C7A -177.9(12)
C2A C1A C6A C5A 0.0
C2A C1A C6A C7A 178.0(11)
C5A C6A C7A C8A -17.3(19)
C1A C6A C7A C8A 164.8(12)
C5A C6A C7A Pd1 63.3(12)
C1A C6A C7A Pd1 -114.7(8)
C6A C7A C8A C9A -171.6(11)
Pd1 C7A C8A C9A 88.8(12)
C6A C7A C8A Pd1 99.6(14)
C7A C8A C9A O1A 176.9(13)
Pd1 C8A C9A O1A -105.9(8)
C7A C8A C9A C10A -1.3(18)
Pd1 C8A C9A C10A 75.9(10)
O1A C9A C10A C11A 0(2)
C8A C9A C10A C11A 177.7(14)
O1A C9A C10A Pd2 81.6(12)
C8A C9A C10A Pd2 -100.5(10)
C9A C10A C11A C12A -172.2(13)
Pd2 C10A C11A C12A 91.4(16)
C9A C10A C11A Pd2 96.3(14)
C10A C11A C12A C13A 3(2)
Pd2 C11A C12A C13A 78.6(10)
C10A C11A C12A C17A -178.4(15)
Pd2 C11A C12A C17A -102.7(9)
C17A C12A C13A C14A 0.0
C11A C12A C13A C14A 178.7(12)
C12A C13A C14A C15A 0.0
C13A C14A C15A F2A -178.2(14)
C13A C14A C15A C16A 0.0
F2A C15A C16A C17A 178.4(13)
C14A C15A C16A C17A 0.0
C15A C16A C17A C12A 0.0
C13A C12A C17A C16A 0.0
C11A C12A C17A C16A -178.8(11)
C6B C1B C2B C3B 0.0
C1B C2B C3B F1B 179.1(15)
C1B C2B C3B C4B 0.0
F1B C3B C4B C5B -179.2(13)
C2B C3B C4B C5B 0.0
C3B C4B C5B C6B 0.0
C4B C5B C6B C1B 0.0
C4B C5B C6B C7B -178.4(10)
C2B C1B C6B C5B 0.0
C2B C1B C6B C7B 178.5(9)
C5B C6B C7B C8B 172.7(9)
C1B C6B C7B C8B -5.7(15)
C5B C6B C7B Pd1 97.2(7)
C1B C6B C7B Pd1 -81.3(7)
C6B C7B C8B Pd1 -93.2(10)
Pd2 C10B C11B C12B -101.7(10)
C10B C11B C12B C13B -170.6(9)
Pd2 C11B C12B C13B 109.2(8)
C10B C11B C12B C17B 8.3(13)
Pd2 C11B C12B C17B -71.9(9)
C17B C12B C13B C14B 0.0
C11B C12B C13B C14B 178.9(11)
C12B C13B C14B C15B 0.0
C13B C14B C15B C16B 0.0
C13B C14B C15B F2B 178.0(12)
C14B C15B C16B C17B 0.0
F2B C15B C16B C17B -177.8(14)
C15B C16B C17B C12B 0.0
C13B C12B C17B C16B 0.0
C11B C12B C17B C16B -178.9(10)
C23A C18A C19A C20A 0.0
C18A C19A C20A F3A -178.4(13)
C18A C19A C20A C21A 0.0
F3A C20A C21A C22A 178.5(13)
C19A C20A C21A C22A 0.0
C20A C21A C22A C23A 0.0
C21A C22A C23A C18A 0.0
C21A C22A C23A C24A 176.7(13)
C19A C18A C23A C22A 0.0
C19A C18A C23A C24A -176.8(12)
C22A C23A C24A C25A 15.7(19)
C18A C23A C24A C25A -167.5(11)
C22A C23A C24A Pd2 89.4(9)
C18A C23A C24A Pd2 -93.9(8)
C23A C24A C25A C26A -172.5(11)
Pd2 C24A C25A C26A 96.6(11)
C23A C24A C25A Pd2 90.9(13)
C24A C25A C26A O2A 0.5(18)
Pd2 C25A C26A O2A 80.6(11)
C24A C25A C26A C27A -177.7(11)
Pd2 C25A C26A C27A -97.6(9)
O2A C26A C27A C28A 175.5(10)
C25A C26A C27A C28A -6.2(15)
O2A C26A C27A Pd1 -110.3(8)
C25A C26A C27A Pd1 68.1(10)
C26A C27A C28A C29A -167.9(10)
Pd1 C27A C28A C29A 100.3(11)
C26A C27A C28A Pd1 91.8(9)
C27A C28A C29A C30A 172.5(10)
Pd1 C28A C29A C30A -105.6(9)
C27A C28A C29A C34A -13.6(14)
Pd1 C28A C29A C34A 68.3(8)
C34A C29A C30A C31A 0.0
C28A C29A C30A C31A 173.7(12)
C29A C30A C31A C32A 0.0
C30A C31A C32A F4A -178.1(11)
C30A C31A C32A C33A 0.0
F4A C32A C33A C34A 177.9(12)
C31A C32A C33A C34A 0.0
C32A C33A C34A C29A 0.0
C30A C29A C34A C33A 0.0
C28A C29A C34A C33A -174.1(11)
C23B C18B C19B C20B 1(3)
C18B C19B C20B C21B -2(3)
C18B C19B C20B F3B 175.8(17)
F3B C20B C21B C22B -177.7(16)
C19B C20B C21B C22B 0(3)
C20B C21B C22B C23B 2(3)
C19B C18B C23B C22B 1(2)
C19B C18B C23B C24B 175.1(17)
C21B C22B C23B C18B -2(2)
C21B C22B C23B C24B -177.0(16)
C18B C23B C24B C25B 24(2)
C22B C23B C24B C25B -161.7(15)
C18B C23B C24B Pd2 -58.4(19)
C22B C23B C24B Pd2 115.9(14)
C23B C24B C25B Pd2 -103.3(14)
Pd1 C27B C28B C29B -94.3(15)
C27B C28B C29B C30B -1(2)
Pd1 C28B C29B C30B -80.6(10)
C27B C28B C29B C34B 177.3(14)
Pd1 C28B C29B C34B 97.7(8)
C34B C29B C30B C31B 0.0
C28B C29B C30B C31B 178.2(12)
C29B C30B C31B C32B 0.0
C30B C31B C32B F4B -177.3(11)
C30B C31B C32B C33B 0.0
F4B C32B C33B C34B 177.2(12)
C31B C32B C33B C34B 0.0
C32B C33B C34B C29B 0.0
C30B C29B C34B C33B 0.0
C28B C29B C34B C33B -178.4(11)
C40A C35A C36A C37A 0.0
C35A C36A C37A F5A -179.1(11)
C35A C36A C37A C38A 0.0
F5A C37A C38A C39A 179.1(12)
C36A C37A C38A C39A 0.0
C37A C38A C39A C40A 0.0
C38A C39A C40A C35A 0.0
C38A C39A C40A C41A -176.7(11)
C36A C35A C40A C39A 0.0
C36A C35A C40A C41A 176.7(12)
C39A C40A C41A C42A -17.5(16)
C35A C40A C41A C42A 165.8(10)
C39A C40A C41A Pd1 62.9(10)
C35A C40A C41A Pd1 -113.8(9)
C40A C41A C42A C43A -171.3(11)
Pd1 C41A C42A C43A 87.3(10)
C40A C41A C42A Pd1 101.4(12)
C41A C42A C43A O3A 174.3(11)
Pd1 C42A C43A O3A -110.7(8)
C41A C42A C43A C44A -3.4(15)
Pd1 C42A C43A C44A 71.6(9)
O3A C43A C44A C45A 3.6(16)
C42A C43A C44A C45A -178.9(10)
O3A C43A C44A Pd2 80.3(10)
C42A C43A C44A Pd2 -102.2(9)
C43A C44A C45A C46A -173.1(11)
Pd2 C44A C45A C46A 90.1(13)
C43A C44A C45A Pd2 96.8(10)
C44A C45A C46A C47A -172.4(11)
Pd2 C45A C46A C47A -96.2(8)
C44A C45A C46A C51A 10.0(18)
Pd2 C45A C46A C51A 86.1(9)
C51A C46A C47A C48A 0.0
C45A C46A C47A C48A -177.7(11)
C46A C47A C48A C49A 0.0
C47A C48A C49A F6A -179.3(14)
C47A C48A C49A C50A 0.0
F6A C49A C50A C51A 179.3(15)
C48A C49A C50A C51A 0.0
C49A C50A C51A C46A 0.0
C47A C46A C51A C50A 0.0
C45A C46A C51A C50A 177.6(11)
C40B C35B C36B C37B 0.0
C35B C36B C37B F5B -178.0(12)
C35B C36B C37B C38B 0.0
F5B C37B C38B C39B 178.0(12)
C36B C37B C38B C39B 0.0
C37B C38B C39B C40B 0.0
C38B C39B C40B C35B 0.0
C38B C39B C40B C41B 178.1(11)
C36B C35B C40B C39B 0.0
C36B C35B C40B C41B -178.0(12)
C39B C40B C41B C42B 174.5(12)
C35B C40B C41B C42B -7.4(19)
C39B C40B C41B Pd1 97.7(8)
C35B C40B C41B Pd1 -84.2(9)
C40B C41B C42B Pd1 -93.7(13)
Pd2 C44B C45B C46B -100.5(13)
C44B C45B C46B C47B 17.5(18)
Pd2 C45B C46B C47B -62.5(10)
C44B C45B C46B C51B -167.5(12)
Pd2 C45B C46B C51B 112.5(9)
C51B C46B C47B C48B 0.0
C45B C46B C47B C48B 175.0(11)
C46B C47B C48B C49B 0.0
C47B C48B C49B F6B 177.1(14)
C47B C48B C49B C50B 0.0
F6B C49B C50B C51B -177.3(13)
C48B C49B C50B C51B 0.0
C49B C50B C51B C46B 0.0
C47B C46B C51B C50B 0.0
C45B C46B C51B C50B -175.1(11)
C41B C42B Pd1 C28B -68.7(12)
C41B C42B Pd1 C28A -72.0(10)
C41B C42B Pd1 C8A 113.1(11)
C41B C42B Pd1 C27B -101.6(10)
C41B C42B Pd1 C27A -100.3(10)
C41B C42B Pd1 C8B 132.4(10)
C41B C42B Pd1 C42A -37.1(12)
C41B C42B Pd1 C7A 112.6(11)
C41B C42B Pd1 C7B 93.3(10)
C41B C42B Pd1 C41A 44.6(9)
C27B C28B Pd1 C42B -65.7(13)
C29B C28B Pd1 C42B 58.9(11)
C27B C28B Pd1 C28A -58.1(12)
C29B C28B Pd1 C28A 66.6(12)
C27B C28B Pd1 C8A 112.1(11)
C29B C28B Pd1 C8A -123.3(9)
C27B C28B Pd1 C41B -100.7(11)
C29B C28B Pd1 C41B 23.9(11)
C29B C28B Pd1 C27B 124.6(15)
C27B C28B Pd1 C27A 42.8(11)
C29B C28B Pd1 C27A 167.5(19)
C27B C28B Pd1 C8B 92.2(11)
C29B C28B Pd1 C8B -143.2(8)
C27B C28B Pd1 C42A -78.6(12)
C29B C28B Pd1 C42A 46.0(10)
C27B C28B Pd1 C7A 113.4(11)
C29B C28B Pd1 C7A -122.0(9)
C27B C28B Pd1 C7B 132.7(10)
C29B C28B Pd1 C7B -102.6(9)
C27B C28B Pd1 C41A -110.0(11)
C29B C28B Pd1 C41A 14.6(13)
C27A C28A Pd1 C42B -145.5(7)
C29A C28A Pd1 C42B 91.0(8)
C27A C28A Pd1 C28B 40.4(11)
C29A C28A Pd1 C28B -83.0(14)
C27A C28A Pd1 C8A 24.1(14)
C29A C28A Pd1 C8A -99.4(12)
C27A C28A Pd1 C41B -178.2(7)
C29A C28A Pd1 C41B 58.4(8)
C27A C28A Pd1 C27B -39.4(9)
C29A C28A Pd1 C27B -162.8(15)
C29A C28A Pd1 C27A -123.4(11)
C27A C28A Pd1 C8B 0.3(10)
C29A C28A Pd1 C8B -123.1(8)
C27A C28A Pd1 C42A -158.7(8)
C29A C28A Pd1 C42A 77.9(8)
C27A C28A Pd1 C7A 30.7(9)
C29A C28A Pd1 C7A -92.7(9)
C27A C28A Pd1 C7B 55.4(9)
C29A C28A Pd1 C7B -68.1(10)
C27A C28A Pd1 C41A -177.9(7)
C29A C28A Pd1 C41A 58.6(9)
C7A C8A Pd1 C42B -179.2(11)
C9A C8A Pd1 C42B 54.8(9)
C7A C8A Pd1 C28B 2.5(15)
C9A C8A Pd1 C28B -123.5(8)
C7A C8A Pd1 C28A 10.9(19)
C9A C8A Pd1 C28A -115.1(9)
C7A C8A Pd1 C41B -145.0(11)
C9A C8A Pd1 C41B 89.1(9)
C7A C8A Pd1 C27B 45.6(14)
C9A C8A Pd1 C27B -80.4(10)
C7A C8A Pd1 C27A 26.5(13)
C9A C8A Pd1 C27A -99.4(7)
C7A C8A Pd1 C8B 64.4(16)
C9A C8A Pd1 C8B -61.5(15)
C7A C8A Pd1 C42A -165.9(10)
C9A C8A Pd1 C42A 68.2(10)
C9A C8A Pd1 C7A -125.9(16)
C7A C8A Pd1 C7B -58.6(13)
C9A C8A Pd1 C7B 175(2)
C7A C8A Pd1 C41A -149.9(12)
C9A C8A Pd1 C41A 84.2(8)
C40B C41B Pd1 C42B 123.5(14)
C42B C41B Pd1 C28B 130.9(10)
C40B C41B Pd1 C28B -105.6(9)
C42B C41B Pd1 C28A 114.4(10)
C40B C41B Pd1 C28A -122.1(8)
C42B C41B Pd1 C8A -77.1(11)
C40B C41B Pd1 C8A 46.4(10)
C42B C41B Pd1 C27B 94.2(10)
C40B C41B Pd1 C27B -142.3(8)
C42B C41B Pd1 C27A 113.0(10)
C40B C41B Pd1 C27A -123.5(8)
C42B C41B Pd1 C8B -64.3(12)
C40B C41B Pd1 C8B 59.2(10)
C42B C41B Pd1 C42A 42.8(13)
C40B C41B Pd1 C42A 166(2)
C42B C41B Pd1 C7A -103.7(11)
C40B C41B Pd1 C7A 19.9(12)
C42B C41B Pd1 C7B -99.9(10)
C40B C41B Pd1 C7B 23.6(9)
C42B C41B Pd1 C41A -65.0(12)
C40B C41B Pd1 C41A 58.5(12)
C28B C27B Pd1 C42B 132.5(11)
C28B C27B Pd1 C28A 48.3(10)
C28B C27B Pd1 C8A -96.1(12)
C28B C27B Pd1 C41B 94.8(12)
C28B C27B Pd1 C27A -44.9(12)
C28B C27B Pd1 C8B -103.0(11)
C28B C27B Pd1 C42A 111.1(11)
C28B C27B Pd1 C7A -72.6(12)
C28B C27B Pd1 C7B -66.8(12)
C28B C27B Pd1 C41A 107.1(12)
C28A C27A Pd1 C42B 49.7(10)
C26A C27A Pd1 C42B -71.1(8)
C28A C27A Pd1 C28B -43.7(12)
C26A C27A Pd1 C28B -164.6(17)
C26A C27A Pd1 C28A -120.8(10)
C28A C27A Pd1 C8A -167.2(7)
C26A C27A Pd1 C8A 71.9(8)
C28A C27A Pd1 C41B 2.3(10)
C26A C27A Pd1 C41B -118.5(7)
C28A C27A Pd1 C27B 53.1(12)
C26A C27A Pd1 C27B -67.8(13)
C28A C27A Pd1 C8B -179.8(7)
C26A C27A Pd1 C8B 59.4(7)
C28A C27A Pd1 C42A 25.2(9)
C26A C27A Pd1 C42A -95.7(7)
C28A C27A Pd1 C7A -153.4(8)
C26A C27A Pd1 C7A 85.8(7)
C28A C27A Pd1 C7B -144.0(7)
C26A C27A Pd1 C7B 95.2(6)
C28A C27A Pd1 C41A 4.3(14)
C26A C27A Pd1 C41A -116.6(9)
C7B C8B Pd1 C42B -99.9(8)
C7B C8B Pd1 C28B 97.4(9)
C7B C8B Pd1 C28A 114.7(9)
C7B C8B Pd1 C8A -31.1(13)
C7B C8B Pd1 C41B -67.1(9)
C7B C8B Pd1 C27B 133.9(8)
C7B C8B Pd1 C27A 114.9(8)
C7B C8B Pd1 C42A -94.3(8)
C7B C8B Pd1 C7A 49.9(10)
C7B C8B Pd1 C41A -66.8(8)
C41A C42A Pd1 C42B 62.8(13)
C43A C42A Pd1 C42B -62.5(13)
C41A C42A Pd1 C28B -142.0(8)
C43A C42A Pd1 C28B 92.7(8)
C41A C42A Pd1 C28A -150.4(8)
C43A C42A Pd1 C28A 84.3(7)
C41A C42A Pd1 C8A 28.0(10)
C43A C42A Pd1 C8A -97.3(8)
C41A C42A Pd1 C41B -41.5(14)
C43A C42A Pd1 C41B -167(2)
C41A C42A Pd1 C27B -175.4(8)
C43A C42A Pd1 C27B 59.3(8)
C41A C42A Pd1 C27A -165.0(7)
C43A C42A Pd1 C27A 69.7(8)
C41A C42A Pd1 C8B 49.3(11)
C43A C42A Pd1 C8B -76.0(9)
C41A C42A Pd1 C7A 12.0(15)
C43A C42A Pd1 C7A -113.4(11)
C41A C42A Pd1 C7B 2.7(10)
C43A C42A Pd1 C7B -122.6(6)
C43A C42A Pd1 C41A -125.3(11)
C8A C7A Pd1 C42B 1.0(15)
C6A C7A Pd1 C42B -120.6(10)
C8A C7A Pd1 C28B -178.0(12)
C6A C7A Pd1 C28B 60.4(11)
C8A C7A Pd1 C28A -174.0(10)
C6A C7A Pd1 C28A 64.4(12)
C6A C7A Pd1 C8A -121.6(18)
C8A C7A Pd1 C41B 50.6(14)
C6A C7A Pd1 C41B -71.1(13)
C8A C7A Pd1 C27B -146.3(12)
C6A C7A Pd1 C27B 92.1(11)
C8A C7A Pd1 C27A -156.3(12)
C6A C7A Pd1 C27A 82.0(11)
C8A C7A Pd1 C8B -39.9(10)
C6A C7A Pd1 C8B -161.5(19)
C8A C7A Pd1 C42A 26.2(18)
C6A C7A Pd1 C42A -95.4(14)
C8A C7A Pd1 C7B 42.9(10)
C6A C7A Pd1 C7B -78.7(14)
C8A C7A Pd1 C41A 34.0(13)
C6A C7A Pd1 C41A -87.6(11)
C8B C7B Pd1 C42B 94.3(8)
C6B C7B Pd1 C42B -140.6(8)
C8B C7B Pd1 C28B -100.4(9)
C6B C7B Pd1 C28B 24.7(9)
C8B C7B Pd1 C28A -107.2(9)
C6B C7B Pd1 C28A 17.9(11)
C8B C7B Pd1 C8A 29.3(13)
C6B C7B Pd1 C8A 154.4(18)
C8B C7B Pd1 C41B 131.1(8)
C6B C7B Pd1 C41B -103.8(8)
C8B C7B Pd1 C27B -66.6(10)
C6B C7B Pd1 C27B 58.5(10)
C8B C7B Pd1 C27A -75.3(8)
C6B C7B Pd1 C27A 49.8(8)
C6B C7B Pd1 C8B 125.1(12)
C8B C7B Pd1 C42A 116.0(8)
C6B C7B Pd1 C42A -118.9(8)
C8B C7B Pd1 C7A -54.5(10)
C6B C7B Pd1 C7A 70.6(12)
C8B C7B Pd1 C41A 117.6(8)
C6B C7B Pd1 C41A -117.3(8)
C42A C41A Pd1 C42B -42.1(8)
C40A C41A Pd1 C42B -164.9(15)
C42A C41A Pd1 C28B 56.2(11)
C40A C41A Pd1 C28B -66.6(12)
C42A C41A Pd1 C28A 34.2(9)
C40A C41A Pd1 C28A -88.6(9)
C42A C41A Pd1 C8A -156.3(9)
C40A C41A Pd1 C8A 81.0(9)
C42A C41A Pd1 C41B 34.9(11)
C40A C41A Pd1 C41B -87.9(15)
C42A C41A Pd1 C27B 6.7(12)
C40A C41A Pd1 C27B -116.1(10)
C42A C41A Pd1 C27A 31.3(14)
C40A C41A Pd1 C27A -91.4(12)
C42A C41A Pd1 C8B -144.6(8)
C40A C41A Pd1 C8B 92.7(9)
C40A C41A Pd1 C42A -122.8(13)
C42A C41A Pd1 C7A -173.7(8)
C40A C41A Pd1 C7A 63.5(10)
C42A C41A Pd1 C7B -177.8(8)
C40A C41A Pd1 C7B 59.5(9)
C11A C10A Pd2 C10B 40.9(14)
C9A C10A Pd2 C10B -79(2)
C11A C10A Pd2 C44B 96.5(14)
C9A C10A Pd2 C44B -23.1(15)
C11A C10A Pd2 C11B -52.2(11)
C9A C10A Pd2 C11B -172(2)
C11A C10A Pd2 C25A -129.7(13)
C9A C10A Pd2 C25A 110.8(11)
C11A C10A Pd2 C24B -110.6(14)
C9A C10A Pd2 C24B 129.9(10)
C11A C10A Pd2 C25B -111.4(14)
C9A C10A Pd2 C25B 129.1(10)
C11A C10A Pd2 C45B 72.1(14)
C9A C10A Pd2 C45B -47.4(11)
C9A C10A Pd2 C11A -120(2)
C11A C10A Pd2 C45A 70.0(15)
C9A C10A Pd2 C45A -49.5(13)
C11A C10A Pd2 C44A 104.0(13)
C9A C10A Pd2 C44A -15.5(12)
C11A C10A Pd2 C24A -90.8(14)
C9A C10A Pd2 C24A 149.7(9)
C11B C10B Pd2 C10A -56.5(16)
C11B C10B Pd2 C44B 168.2(7)
C11B C10B Pd2 C25A -44.5(11)
C11B C10B Pd2 C24B -7.3(16)
C11B C10B Pd2 C25B -24.4(10)
C11B C10B Pd2 C45B 153.9(8)
C11B C10B Pd2 C11A 46.8(14)
C11B C10B Pd2 C45A 147.1(7)
C11B C10B Pd2 C44A -178.4(7)
C11B C10B Pd2 C24A 2.7(10)
C45B C44B Pd2 C10A -44.4(13)
C45B C44B Pd2 C10B -25.4(11)
C45B C44B Pd2 C11B -9.9(17)
C45B C44B Pd2 C25A 177.9(9)
C45B C44B Pd2 C24B 152.8(10)
C45B C44B Pd2 C25B 166.8(9)
C45B C44B Pd2 C11A -2.7(13)
C45B C44B Pd2 C45A 51.9(15)
C45B C44B Pd2 C44A -64.3(14)
C45B C44B Pd2 C24A 142.5(9)
C10B C11B Pd2 C10A 35.9(10)
C12B C11B Pd2 C10A 155.9(17)
C12B C11B Pd2 C10B 120.0(12)
C10B C11B Pd2 C44B -23.3(14)
C12B C11B Pd2 C44B 96.6(13)
C10B C11B Pd2 C25A 148.8(8)
C12B C11B Pd2 C25A -91.2(9)
C10B C11B Pd2 C24B 176.6(7)
C12B C11B Pd2 C24B -63.4(10)
C10B C11B Pd2 C25B 159.6(8)
C12B C11B Pd2 C25B -80.5(9)
C10B C11B Pd2 C45B -29.7(9)
C12B C11B Pd2 C45B 90.2(9)
C10B C11B Pd2 C11A -36.3(10)
C12B C11B Pd2 C11A 83.6(14)
C10B C11B Pd2 C45A -51.1(11)
C12B C11B Pd2 C45A 68.9(11)
C10B C11B Pd2 C44A 2.3(10)
C12B C11B Pd2 C44A 122.2(9)
C10B C11B Pd2 C24A -177.9(8)
C12B C11B Pd2 C24A -57.9(9)
C24A C25A Pd2 C10A 103.0(10)
C26A C25A Pd2 C10A -15.1(11)
C24A C25A Pd2 C10B 98.4(10)
C26A C25A Pd2 C10B -19.7(13)
C24A C25A Pd2 C44B -111.1(10)
C26A C25A Pd2 C44B 130.8(9)
C24A C25A Pd2 C11B 72.6(9)
C26A C25A Pd2 C11B -45.5(9)
C24A C25A Pd2 C24B -51.5(10)
C26A C25A Pd2 C24B -169.6(17)
C24A C25A Pd2 C25B 39.3(14)
C26A C25A Pd2 C25B -78.8(17)
C24A C25A Pd2 C45B -109.3(11)
C26A C25A Pd2 C45B 132.6(8)
C24A C25A Pd2 C11A 69.6(11)
C26A C25A Pd2 C11A -48.5(12)
C24A C25A Pd2 C45A -93.4(10)
C26A C25A Pd2 C45A 148.5(8)
C24A C25A Pd2 C44A -131.2(9)
C26A C25A Pd2 C44A 110.7(9)
C26A C25A Pd2 C24A -118.1(14)
C25B C24B Pd2 C10A -1.3(14)
C23B C24B Pd2 C10A 119.8(13)
C25B C24B Pd2 C10B -25.6(17)
C23B C24B Pd2 C10B 95.6(15)
C25B C24B Pd2 C44B 158.5(10)
C23B C24B Pd2 C44B -80.4(12)
C25B C24B Pd2 C11B -30.6(11)
C23B C24B Pd2 C11B 90.6(12)
C25B C24B Pd2 C25A 36.1(9)
C23B C24B Pd2 C25A 157.2(19)
C23B C24B Pd2 C25B 121.1(16)
C25B C24B Pd2 C45B 175.7(9)
C23B C24B Pd2 C45B -63.2(13)
C25B C24B Pd2 C11A -52.7(13)
C23B C24B Pd2 C11A 68.5(15)
C25B C24B Pd2 C45A 178.2(10)
C23B C24B Pd2 C45A -60.6(12)
C25B C24B Pd2 C44A 145.5(9)
C23B C24B Pd2 C44A -93.4(12)
C25B C24B Pd2 C24A -42.6(10)
C23B C24B Pd2 C24A 78.5(15)
C24B C25B Pd2 C10A 179.1(9)
C24B C25B Pd2 C10B 168.0(8)
C24B C25B Pd2 C44B -24.8(11)
C24B C25B Pd2 C11B 153.7(9)
C24B C25B Pd2 C25A -58.4(15)
C24B C25B Pd2 C45B -8.3(17)
C24B C25B Pd2 C11A 146.0(9)
C24B C25B Pd2 C45A -2.2(12)
C24B C25B Pd2 C44A -46.7(11)
C24B C25B Pd2 C24A 52.7(12)
C44B C45B Pd2 C10A 147.0(10)
C46B C45B Pd2 C10A -91.1(10)
C44B C45B Pd2 C10B 157.5(10)
C46B C45B Pd2 C10B -80.6(9)
C46B C45B Pd2 C44B 121.9(15)
C44B C45B Pd2 C11B 174.9(9)
C46B C45B Pd2 C11B -63.2(10)
C44B C45B Pd2 C25A -3.1(13)
C46B C45B Pd2 C25A 118.8(9)
C44B C45B Pd2 C24B -31.0(11)
C46B C45B Pd2 C24B 90.9(10)
C44B C45B Pd2 C25B -25.6(16)
C46B C45B Pd2 C25B 96.3(13)
C44B C45B Pd2 C11A 177.8(10)
C46B C45B Pd2 C11A -60.3(10)
C44B C45B Pd2 C45A -36.5(10)
C46B C45B Pd2 C45A 85.4(14)
C44B C45B Pd2 C44A 38.8(8)
C46B C45B Pd2 C44A 160.7(16)
C44B C45B Pd2 C24A -55.5(12)
C46B C45B Pd2 C24A 66.4(11)
C12A C11A Pd2 C10A -127.8(19)
C10A C11A Pd2 C10B -39.5(14)
C12A C11A Pd2 C10B -167(2)
C10A C11A Pd2 C44B -110.3(14)
C12A C11A Pd2 C44B 121.9(10)
C10A C11A Pd2 C11B 62.3(13)
C12A C11A Pd2 C11B -65.4(13)
C10A C11A Pd2 C25A 68.9(16)
C12A C11A Pd2 C25A -58.8(12)
C10A C11A Pd2 C24B 109.7(14)
C12A C11A Pd2 C24B -18.1(14)
C10A C11A Pd2 C25B 79.7(15)
C12A C11A Pd2 C25B -48.1(11)
C10A C11A Pd2 C45B -111.8(14)
C12A C11A Pd2 C45B 120.4(10)
C10A C11A Pd2 C45A -128.1(13)
C12A C11A Pd2 C45A 104.1(10)
C10A C11A Pd2 C44A -89.7(14)
C12A C11A Pd2 C44A 142.5(9)
C10A C11A Pd2 C24A 104.7(14)
C12A C11A Pd2 C24A -23.1(11)
C44A C45A Pd2 C10A 66.3(12)
C46A C45A Pd2 C10A -59.0(11)
C44A C45A Pd2 C10B 76.9(10)
C46A C45A Pd2 C10B -48.4(10)
C44A C45A Pd2 C44B -34.7(14)
C46A C45A Pd2 C44B -160(2)
C44A C45A Pd2 C11B 106.9(10)
C46A C45A Pd2 C11B -18.4(13)
C44A C45A Pd2 C25A -94.1(10)
C46A C45A Pd2 C25A 140.6(8)
C44A C45A Pd2 C24B -113.3(9)
C46A C45A Pd2 C24B 121.4(9)
C44A C45A Pd2 C25B -112.0(10)
C46A C45A Pd2 C25B 122.7(9)
C44A C45A Pd2 C45B 61.8(11)
C46A C45A Pd2 C45B -63.5(12)
C44A C45A Pd2 C11A 99.7(10)
C46A C45A Pd2 C11A -25.6(11)
C46A C45A Pd2 C44A -125.3(14)
C44A C45A Pd2 C24A -132.0(9)
C46A C45A Pd2 C24A 102.7(9)
C45A C44A Pd2 C10A -131.4(10)
C43A C44A Pd2 C10A 114.7(9)
C45A C44A Pd2 C10B -112.8(9)
C43A C44A Pd2 C10B 133.3(8)
C45A C44A Pd2 C44B 32.6(12)
C43A C44A Pd2 C44B -81.3(16)
C45A C44A Pd2 C11B -114.2(10)
C43A C44A Pd2 C11B 131.9(7)
C45A C44A Pd2 C25A 100.7(9)
C43A C44A Pd2 C25A -13.3(9)
C45A C44A Pd2 C24B 70.9(9)
C43A C44A Pd2 C24B -43.1(9)
C45A C44A Pd2 C25B 96.4(10)
C43A C44A Pd2 C25B -17.5(11)
C45A C44A Pd2 C45B -50.2(9)
C43A C44A Pd2 C45B -164.2(15)
C45A C44A Pd2 C11A -96.4(10)
C43A C44A Pd2 C11A 149.7(8)
C43A C44A Pd2 C45A -113.9(14)
C45A C44A Pd2 C24A 66.0(10)
C43A C44A Pd2 C24A -47.9(10)
C25A C24A Pd2 C10A -94.4(10)
C23A C24A Pd2 C10A 143.2(9)
C25A C24A Pd2 C10B -114.2(9)
C23A C24A Pd2 C10B 123.4(9)
C25A C24A Pd2 C44B 79.7(10)
C23A C24A Pd2 C44B -42.7(10)
C25A C24A Pd2 C11B -112.6(9)
C23A C24A Pd2 C11B 125.0(9)
C23A C24A Pd2 C25A -122.4(14)
C25A C24A Pd2 C24B 56.9(11)
C23A C24A Pd2 C24B -65.5(12)
C25A C24A Pd2 C25B -33.4(12)
C23A C24A Pd2 C25B -155.8(19)
C25A C24A Pd2 C45B 110.4(10)
C23A C24A Pd2 C45B -12.0(12)
C25A C24A Pd2 C11A -130.1(9)
C23A C24A Pd2 C11A 107.5(9)
C25A C24A Pd2 C45A 101.3(10)
C23A C24A Pd2 C45A -21.1(10)
C25A C24A Pd2 C44A 67.2(11)
C23A C24A Pd2 C44A -55.1(11)
